data_7241898
loop_
_publ_author_name
'Joy, Md. Tuhinur R.'
'Bhoumik, Nikhil C.'
'Ghosh, Shishir'
'Richmond, Michael G.'
'Kabir, Shariff E.'

_publ_section_title
;
 A new synthetic route for the preparation of [Os3(CO)10(\m-OH)(\m-H)] and
 its reaction with bis(diphenylphosphino)methane (dppm): syntheses and
 X-ray structures of two isomers of [Os3(CO)8(\m-OH)(\m-H)(\m-dppm)] and
 [Os3(CO)7(\m3-CO)(\m3-O)(\m-dppm)]
;
_journal_issue 73
_journal_name_full 'RSC Advances'
_journal_page_first 44699
_journal_page_last 44711
_journal_paper_doi 10.1039/D0RA08783A
_journal_volume 10
_journal_year 2020
_chemical_formula_moiety 'C33 H22 O9 Os3 P2'
_chemical_formula_sum 'C33 H22 O9 Os3 P2'
_chemical_formula_weight 1195.04
_space_group_crystal_system triclinic
_space_group_IT_number 2
_space_group_name_Hall '-P 1'
_space_group_name_H-M_alt 'P -1'
_atom_sites_solution_hydrogens geom
_atom_sites_solution_primary direct
_audit_creation_date 2019-10-15
_audit_creation_method
;
Olex2 1.2
(compiled 2018.05.29 svn.r3508 for OlexSys, GUI svn.r5506)
;
_audit_update_record
;
2020-10-11 deposited with the CCDC.	2020-11-25 downloaded from the CCDC.
;
_cell_angle_alpha 63.446(14)
_cell_angle_beta 81.056(13)
_cell_angle_gamma 68.94(2)
_cell_formula_units_Z 2
_cell_length_a 12.403(5)
_cell_length_b 13.586(7)
_cell_length_c 14.093(6)
_cell_measurement_reflns_used 9751
_cell_measurement_temperature 150(1)
_cell_measurement_theta_max 27.151
_cell_measurement_theta_min 2.869
_cell_volume 1982.3(16)
_computing_cell_refinement 'SAINT v8.37A (Bruker, 2015)'
_computing_data_reduction 'SAINT v8.37A (Bruker, 2015)'
_computing_molecular_graphics 'Olex2 (Dolomanov et al., 2009)'
_computing_publication_material 'Olex2 (Dolomanov et al., 2009)'
_computing_structure_refinement 'ShelXL (Sheldrick, 2015)'
_computing_structure_solution 'ShelXS (Sheldrick, 2008)'
_diffrn_ambient_temperature 150(1)
_diffrn_measured_fraction_theta_full 0.998
_diffrn_measured_fraction_theta_max 0.995
_diffrn_measurement_device_type 'Bruker D8 Venture'
_diffrn_radiation_type MoK\a
_diffrn_radiation_wavelength 0.71073
_diffrn_reflns_av_R_equivalents 0.0490
_diffrn_reflns_av_unetI/netI 0.0297
_diffrn_reflns_Laue_measured_fraction_full 0.998
_diffrn_reflns_Laue_measured_fraction_max 0.995
_diffrn_reflns_limit_h_max 15
_diffrn_reflns_limit_h_min -15
_diffrn_reflns_limit_k_max 17
_diffrn_reflns_limit_k_min -17
_diffrn_reflns_limit_l_max 18
_diffrn_reflns_limit_l_min -18
_diffrn_reflns_number 53938
_diffrn_reflns_point_group_measured_fraction_full 0.998
_diffrn_reflns_point_group_measured_fraction_max 0.995
_diffrn_reflns_theta_full 25.242
_diffrn_reflns_theta_max 27.170
_diffrn_reflns_theta_min 2.904
_exptl_absorpt_coefficient_mu 9.716
_exptl_absorpt_correction_T_max 0.7455
_exptl_absorpt_correction_T_min 0.3925
_exptl_absorpt_correction_type multi-scan
_exptl_absorpt_process_details
'SADABS-2014/5 (Bruker,2014/5) was used for absorption correction. wR2(int) was 0.1293 before and 0.0675 after correction. The Ratio of minimum to maximum transmission is 0.5265. The \l/2 correction factor is Not present.'
_exptl_crystal_colour 'light yellow'
_exptl_crystal_colour_modifier light
_exptl_crystal_colour_primary yellow
_exptl_crystal_density_diffrn 2.002
_exptl_crystal_description block
_exptl_crystal_F_000 1100
_exptl_crystal_size_max 0.265
_exptl_crystal_size_mid 0.211
_exptl_crystal_size_min 0.111
_refine_diff_density_max 1.866
_refine_diff_density_min -1.442
_refine_diff_density_rms 0.146
_refine_ls_extinction_coef 0.00150(8)
_refine_ls_extinction_expression Fc^*^=kFc[1+0.001xFc^2^\l^3^/sin(2\q)]^-1/4^
_refine_ls_extinction_method 'SHELXL-2018/3 (Sheldrick 2018)'
_refine_ls_goodness_of_fit_ref 1.085
_refine_ls_hydrogen_treatment constr
_refine_ls_matrix_type full
_refine_ls_number_parameters 425
_refine_ls_number_reflns 8764
_refine_ls_number_restraints 0
_refine_ls_restrained_S_all 1.085
_refine_ls_R_factor_all 0.0226
_refine_ls_R_factor_gt 0.0212
_refine_ls_shift/su_max 0.002
_refine_ls_shift/su_mean 0.000
_refine_ls_structure_factor_coef Fsqd
_refine_ls_weighting_details 'w=1/[\s^2^(Fo^2^)+(0.0208P)^2^+5.5194P] where P=(Fo^2^+2Fc^2^)/3'
_refine_ls_weighting_scheme calc
_refine_ls_wR_factor_gt 0.0567
_refine_ls_wR_factor_ref 0.0573
_reflns_Friedel_coverage 0.000
_reflns_number_gt 8352
_reflns_number_total 8764
_reflns_threshold_expression 'I > 2\s(I)'
_cod_data_source_file d0ra08783a1.cif
_cod_data_source_block tr_82f
_cod_original_cell_volume 1982.5(16)
_cod_database_code 7241898
_shelx_shelxl_version_number 2018/3
_shelx_space_group_comment
;
The symmetry employed for this shelxl refinement is uniquely defined
by the following loop, which should always be used as a source of
symmetry information in preference to the above space-group names.
They are only intended as comments.
;
_shelx_estimated_absorpt_t_max 0.412
_shelx_estimated_absorpt_t_min 0.183
_olex2_refinement_description
;
1. Fixed Uiso
 At 1.2 times of:
  All C(H) groups, All C(H,H) groups
2.a Secondary CH2 refined with riding coordinates:
 C21(H21a,H21b)
2.b Aromatic/amide H refined with riding coordinates:
 C10(H10), C11(H11), C12(H12), C13(H13), C14(H14), C16(H16), C17(H17),
 C18(H18), C19(H19), C20(H20), C23(H23), C24(H24), C25(H25), C26(H26), C27(H27),
  C29(H29), C30(H30), C31(H31), C32(H32), C33(H33)
;
_olex2_submission_special_instructions 'No special instructions were received'

loop_
_space_group_symop_operation_xyz
'x, y, z'
'-x, -y, -z'

loop_
_atom_site_label
_atom_site_type_symbol
_atom_site_fract_x
_atom_site_fract_y
_atom_site_fract_z
_atom_site_U_iso_or_equiv
_atom_site_adp_type
_atom_site_occupancy
_atom_site_site_symmetry_order
_atom_site_calc_flag
_atom_site_refinement_flags_posn
_atom_site_refinement_flags_adp
_atom_site_refinement_flags_occupancy
_atom_site_disorder_assembly
_atom_site_disorder_group
Os1 Os 0.27750(2) 0.60499(2) 0.13776(2) 0.01234(5) Uani 1 1 d . . . . .
Os2 Os 0.18250(2) 0.58416(2) 0.33485(2) 0.01512(5) Uani 1 1 d . . . . .
Os3 Os 0.07764(2) 0.54816(2) 0.20080(2) 0.01580(5) Uani 1 1 d . . . . .
P1 P 0.37316(8) 0.72692(8) 0.13236(7) 0.01342(18) Uani 1 1 d . . . . .
P2 P 0.25907(8) 0.71476(8) 0.33981(8) 0.01587(19) Uani 1 1 d . . . . .
O1 O 0.5054(2) 0.4305(3) 0.1197(2) 0.0240(6) Uani 1 1 d . . . . .
O2 O 0.2375(3) 0.7122(3) -0.1012(2) 0.0320(7) Uani 1 1 d . . . . .
O3 O 0.3165(3) 0.3907(3) 0.5324(3) 0.0419(9) Uani 1 1 d . . . . .
O4 O -0.0304(3) 0.6390(3) 0.4671(3) 0.0372(8) Uani 1 1 d . . . . .
O5 O -0.1614(3) 0.6108(4) 0.2967(3) 0.0486(10) Uani 1 1 d . . . . .
O6 O 0.0738(4) 0.3043(3) 0.2682(3) 0.0454(9) Uani 1 1 d . . . . .
O7 O 0.0123(3) 0.6226(3) -0.0274(3) 0.0333(7) Uani 1 1 d . . . . .
O8 O 0.3089(2) 0.3552(2) 0.3097(2) 0.0228(6) Uani 1 1 d . . . . .
O9 O 0.1160(2) 0.6922(2) 0.1814(2) 0.0152(5) Uani 1 1 d . . . . .
C1 C 0.4200(3) 0.4985(3) 0.1241(3) 0.0168(7) Uani 1 1 d . . . . .
C2 C 0.2536(3) 0.6720(3) -0.0119(3) 0.0193(8) Uani 1 1 d . . . . .
C3 C 0.2639(4) 0.4651(4) 0.4597(3) 0.0263(9) Uani 1 1 d . . . . .
C4 C 0.0493(4) 0.6195(4) 0.4169(3) 0.0224(8) Uani 1 1 d . . . . .
C5 C -0.0718(4) 0.5869(4) 0.2624(4) 0.0269(9) Uani 1 1 d . . . . .
C6 C 0.0743(4) 0.3967(4) 0.2403(4) 0.0269(9) Uani 1 1 d . . . . .
C7 C 0.0361(3) 0.5954(3) 0.0574(3) 0.0205(8) Uani 1 1 d . . . . .
C8 C 0.2544(3) 0.4561(3) 0.2724(3) 0.0183(7) Uani 1 1 d . . . . .
C9 C 0.3047(3) 0.8829(3) 0.0571(3) 0.0160(7) Uani 1 1 d . . . . .
C10 C 0.1938(3) 0.9277(4) 0.0172(3) 0.0212(8) Uani 1 1 d . . . . .
H10 H 0.153268 0.876714 0.026229 0.025 Uiso 1 1 calc R . . . .
C11 C 0.1416(4) 1.0478(4) -0.0361(4) 0.0283(9) Uani 1 1 d . . . . .
H11 H 0.065820 1.078250 -0.064232 0.034 Uiso 1 1 calc R . . . .
C12 C 0.1989(4) 1.1223(4) -0.0483(4) 0.0310(10) Uani 1 1 d . . . . .
H12 H 0.162389 1.204132 -0.083649 0.037 Uiso 1 1 calc R . . . .
C13 C 0.3101(4) 1.0776(4) -0.0088(4) 0.0331(10) Uani 1 1 d . . . . .
H13 H 0.350011 1.129073 -0.017448 0.040 Uiso 1 1 calc R . . . .
C14 C 0.3634(3) 0.9592(4) 0.0429(4) 0.0241(8) Uani 1 1 d . . . . .
H14 H 0.440115 0.929317 0.069002 0.029 Uiso 1 1 calc R . . . .
C15 C 0.5169(3) 0.7003(3) 0.0755(3) 0.0172(7) Uani 1 1 d . . . . .
C16 C 0.5247(3) 0.7434(4) -0.0346(3) 0.0262(9) Uani 1 1 d . . . . .
H16 H 0.456715 0.790812 -0.076786 0.031 Uiso 1 1 calc R . . . .
C17 C 0.6309(4) 0.7176(5) -0.0832(4) 0.0337(11) Uani 1 1 d . . . . .
H17 H 0.635797 0.748094 -0.158310 0.040 Uiso 1 1 calc R . . . .
C18 C 0.7295(4) 0.6471(4) -0.0213(4) 0.0338(11) Uani 1 1 d . . . . .
H18 H 0.802357 0.628958 -0.054083 0.041 Uiso 1 1 calc R . . . .
C19 C 0.7221(4) 0.6032(4) 0.0880(4) 0.0341(11) Uani 1 1 d . . . . .
H19 H 0.790177 0.554534 0.129838 0.041 Uiso 1 1 calc R . . . .
C20 C 0.6173(4) 0.6291(4) 0.1371(4) 0.0272(9) Uani 1 1 d . . . . .
H20 H 0.613196 0.598872 0.212235 0.033 Uiso 1 1 calc R . . . .
C21 C 0.3941(3) 0.7129(3) 0.2647(3) 0.0167(7) Uani 1 1 d . . . . .
H21A H 0.456078 0.638971 0.303033 0.020 Uiso 1 1 calc R . . . .
H21B H 0.417875 0.777996 0.257714 0.020 Uiso 1 1 calc R . . . .
C22 C 0.1672(3) 0.8659(3) 0.2850(3) 0.0193(8) Uani 1 1 d . . . . .
C23 C 0.0539(4) 0.8987(4) 0.2557(3) 0.0245(8) Uani 1 1 d . . . . .
H23 H 0.023769 0.841284 0.261050 0.029 Uiso 1 1 calc R . . . .
C24 C -0.0167(4) 1.0145(4) 0.2185(4) 0.0315(10) Uani 1 1 d . . . . .
H24 H -0.094753 1.035551 0.199746 0.038 Uiso 1 1 calc R . . . .
C25 C 0.0269(4) 1.0992(4) 0.2088(4) 0.0337(10) Uani 1 1 d . . . . .
H25 H -0.021575 1.178192 0.184441 0.040 Uiso 1 1 calc R . . . .
C26 C 0.1401(5) 1.0689(4) 0.2342(5) 0.0415(12) Uani 1 1 d . . . . .
H26 H 0.170939 1.127463 0.224621 0.050 Uiso 1 1 calc R . . . .
C27 C 0.2103(4) 0.9521(4) 0.2744(4) 0.0326(10) Uani 1 1 d . . . . .
H27 H 0.287784 0.931208 0.294532 0.039 Uiso 1 1 calc R . . . .
C28 C 0.2941(4) 0.6920(4) 0.4701(3) 0.0224(8) Uani 1 1 d . . . . .
C29 C 0.4050(4) 0.6636(5) 0.5030(4) 0.0378(12) Uani 1 1 d . . . . .
H29 H 0.468505 0.651135 0.457592 0.045 Uiso 1 1 calc R . . . .
C30 C 0.4240(4) 0.6530(6) 0.6028(4) 0.0461(14) Uani 1 1 d . . . . .
H30 H 0.500151 0.635425 0.624176 0.055 Uiso 1 1 calc R . . . .
C31 C 0.3329(5) 0.6680(5) 0.6702(4) 0.0411(12) Uani 1 1 d . . . . .
H31 H 0.346109 0.659926 0.738290 0.049 Uiso 1 1 calc R . . . .
C32 C 0.2223(5) 0.6947(5) 0.6384(4) 0.0432(13) Uani 1 1 d . . . . .
H32 H 0.159396 0.704900 0.684897 0.052 Uiso 1 1 calc R . . . .
C33 C 0.2023(4) 0.7069(5) 0.5391(4) 0.0337(11) Uani 1 1 d . . . . .
H33 H 0.125803 0.725358 0.517846 0.040 Uiso 1 1 calc R . . . .

loop_
_atom_site_aniso_label
_atom_site_aniso_U_11
_atom_site_aniso_U_22
_atom_site_aniso_U_33
_atom_site_aniso_U_23
_atom_site_aniso_U_13
_atom_site_aniso_U_12
Os1 0.01278(7) 0.01375(7) 0.01188(8) -0.00588(6) 0.00355(5) -0.00674(5)
Os2 0.01702(8) 0.01512(8) 0.01262(8) -0.00577(6) 0.00547(5) -0.00697(6)
Os3 0.01541(8) 0.01563(8) 0.01884(8) -0.00807(6) 0.00576(5) -0.00913(6)
P1 0.0122(4) 0.0157(4) 0.0142(4) -0.0065(4) 0.0024(3) -0.0072(3)
P2 0.0168(4) 0.0186(5) 0.0133(4) -0.0082(4) 0.0015(3) -0.0057(4)
O1 0.0197(14) 0.0260(15) 0.0255(15) -0.0150(13) 0.0020(11) -0.0019(12)
O2 0.0270(15) 0.0461(19) 0.0159(15) -0.0129(14) 0.0000(12) -0.0047(14)
O3 0.0336(18) 0.042(2) 0.0201(16) 0.0015(15) 0.0011(14) 0.0009(15)
O4 0.0368(18) 0.0377(19) 0.042(2) -0.0232(16) 0.0250(15) -0.0194(15)
O5 0.0270(18) 0.073(3) 0.048(2) -0.031(2) 0.0194(16) -0.0188(18)
O6 0.060(2) 0.0270(18) 0.057(2) -0.0178(17) 0.0041(19) -0.0244(17)
O7 0.0338(17) 0.0405(19) 0.0310(18) -0.0138(15) -0.0002(14) -0.0198(15)
O8 0.0249(14) 0.0152(13) 0.0227(15) -0.0047(11) 0.0036(11) -0.0061(11)
O9 0.0156(12) 0.0141(12) 0.0156(13) -0.0057(10) 0.0043(10) -0.0069(10)
C1 0.0223(18) 0.0200(18) 0.0120(17) -0.0062(15) 0.0004(14) -0.0119(16)
C2 0.0148(17) 0.0228(19) 0.021(2) -0.0104(16) 0.0037(14) -0.0071(15)
C3 0.025(2) 0.030(2) 0.018(2) -0.0094(18) 0.0104(16) -0.0078(18)
C4 0.026(2) 0.0210(19) 0.023(2) -0.0095(17) 0.0090(16) -0.0149(16)
C5 0.028(2) 0.033(2) 0.027(2) -0.0144(19) 0.0097(17) -0.0188(18)
C6 0.031(2) 0.023(2) 0.031(2) -0.0129(18) 0.0050(18) -0.0141(18)
C7 0.0176(18) 0.0228(19) 0.027(2) -0.0118(17) 0.0046(15) -0.0127(15)
C8 0.0179(17) 0.0187(18) 0.0203(19) -0.0105(16) 0.0042(14) -0.0070(15)
C9 0.0189(17) 0.0148(17) 0.0151(17) -0.0064(14) 0.0038(14) -0.0080(14)
C10 0.0189(18) 0.025(2) 0.021(2) -0.0097(17) 0.0023(15) -0.0101(16)
C11 0.023(2) 0.024(2) 0.029(2) -0.0057(18) -0.0023(17) -0.0040(17)
C12 0.033(2) 0.0158(19) 0.034(2) -0.0052(18) 0.0035(19) -0.0055(17)
C13 0.032(2) 0.022(2) 0.046(3) -0.012(2) 0.007(2) -0.0158(18)
C14 0.0188(18) 0.022(2) 0.034(2) -0.0120(18) 0.0013(16) -0.0112(16)
C15 0.0150(17) 0.0205(18) 0.0232(19) -0.0127(16) 0.0065(14) -0.0116(14)
C16 0.0168(18) 0.042(3) 0.027(2) -0.021(2) 0.0062(16) -0.0119(18)
C17 0.029(2) 0.051(3) 0.038(3) -0.031(2) 0.017(2) -0.022(2)
C18 0.019(2) 0.048(3) 0.051(3) -0.036(3) 0.0151(19) -0.016(2)
C19 0.0154(19) 0.037(3) 0.052(3) -0.023(2) 0.0003(19) -0.0062(18)
C20 0.0208(19) 0.032(2) 0.028(2) -0.0118(19) 0.0009(17) -0.0081(17)
C21 0.0190(17) 0.0201(18) 0.0150(18) -0.0101(15) 0.0015(14) -0.0080(15)
C22 0.0224(18) 0.0172(18) 0.0180(19) -0.0087(15) 0.0033(15) -0.0061(15)
C23 0.025(2) 0.024(2) 0.025(2) -0.0120(17) -0.0023(16) -0.0060(17)
C24 0.029(2) 0.030(2) 0.030(2) -0.013(2) -0.0058(18) -0.0014(19)
C25 0.037(2) 0.021(2) 0.034(3) -0.0131(19) 0.003(2) 0.0008(19)
C26 0.040(3) 0.029(2) 0.062(4) -0.027(2) 0.014(2) -0.014(2)
C27 0.026(2) 0.029(2) 0.052(3) -0.025(2) 0.003(2) -0.0096(18)
C28 0.026(2) 0.023(2) 0.0167(19) -0.0096(16) -0.0026(15) -0.0041(16)
C29 0.025(2) 0.062(3) 0.029(2) -0.028(2) -0.0012(18) -0.005(2)
C30 0.029(2) 0.074(4) 0.030(3) -0.026(3) -0.009(2) -0.003(3)
C31 0.048(3) 0.055(3) 0.020(2) -0.021(2) -0.003(2) -0.009(3)
C32 0.038(3) 0.069(4) 0.024(2) -0.028(3) 0.006(2) -0.011(3)
C33 0.028(2) 0.053(3) 0.024(2) -0.022(2) 0.0014(18) -0.010(2)

loop_
_atom_type_symbol
_atom_type_description
_atom_type_scat_dispersion_real
_atom_type_scat_dispersion_imag
_atom_type_scat_source
C C 0.0033 0.0016 'International Tables Vol C Tables 4.2.6.8 and 6.1.1.4'
H H 0.0000 0.0000 'International Tables Vol C Tables 4.2.6.8 and 6.1.1.4'
O O 0.0106 0.0060 'International Tables Vol C Tables 4.2.6.8 and 6.1.1.4'
Os Os -1.2165 7.6030 'International Tables Vol C Tables 4.2.6.8 and 6.1.1.4'
P P 0.1023 0.0942 'International Tables Vol C Tables 4.2.6.8 and 6.1.1.4'

loop_
_geom_angle_atom_site_label_1
_geom_angle_atom_site_label_2
_geom_angle_atom_site_label_3
_geom_angle
_geom_angle_site_symmetry_1
_geom_angle_site_symmetry_3
_geom_angle_publ_flag
Os3 Os1 Os2 59.531(13) . . ?
P1 Os1 Os2 92.72(3) . . ?
P1 Os1 Os3 144.24(3) . . ?
O9 Os1 Os2 48.34(7) . . ?
O9 Os1 Os3 48.14(7) . . ?
O9 Os1 P1 97.03(8) . . ?
O9 Os1 C8 83.47(12) . . ?
C1 Os1 Os2 121.65(11) . . ?
C1 Os1 Os3 122.92(12) . . ?
C1 Os1 P1 89.97(12) . . ?
C1 Os1 O9 167.84(13) . . ?
C1 Os1 C2 89.80(16) . . ?
C1 Os1 C8 84.38(15) . . ?
C2 Os1 Os2 147.42(11) . . ?
C2 Os1 Os3 97.75(11) . . ?
C2 Os1 P1 95.80(12) . . ?
C2 Os1 O9 99.32(13) . . ?
C2 Os1 C8 136.11(16) . . ?
C8 Os1 Os2 49.76(10) . . ?
C8 Os1 Os3 52.33(10) . . ?
C8 Os1 P1 127.56(11) . . ?
Os3 Os2 Os1 59.92(3) . . ?
P2 Os2 Os1 92.82(3) . . ?
P2 Os2 Os3 142.13(3) . . ?
O9 Os2 Os1 48.33(7) . . ?
O9 Os2 Os3 48.34(8) . . ?
O9 Os2 P2 94.17(8) . . ?
O9 Os2 C8 83.36(13) . . ?
C3 Os2 Os1 119.98(12) . . ?
C3 Os2 Os3 124.48(15) . . ?
C3 Os2 P2 91.08(15) . . ?
C3 Os2 O9 167.37(14) . . ?
C3 Os2 C4 90.07(18) . . ?
C3 Os2 C8 84.46(17) . . ?
C4 Os2 Os1 148.59(13) . . ?
C4 Os2 Os3 96.72(13) . . ?
C4 Os2 P2 95.72(13) . . ?
C4 Os2 O9 100.81(15) . . ?
C4 Os2 C8 134.00(16) . . ?
C8 Os2 Os1 49.61(11) . . ?
C8 Os2 Os3 52.50(11) . . ?
C8 Os2 P2 129.93(11) . . ?
Os2 Os3 Os1 60.54(2) . . ?
O9 Os3 Os1 48.71(7) . . ?
O9 Os3 Os2 48.92(7) . . ?
O9 Os3 C8 81.74(12) . . ?
C5 Os3 Os1 144.87(13) . . ?
C5 Os3 Os2 93.55(14) . . ?
C5 Os3 O9 96.72(15) . . ?
C5 Os3 C7 100.98(18) . . ?
C5 Os3 C8 131.63(17) . . ?
C6 Os3 Os1 122.48(14) . . ?
C6 Os3 Os2 118.67(14) . . ?
C6 Os3 O9 166.11(16) . . ?
C6 Os3 C5 89.90(19) . . ?
C6 Os3 C7 91.05(18) . . ?
C6 Os3 C8 84.73(17) . . ?
C7 Os3 Os1 92.36(11) . . ?
C7 Os3 Os2 147.01(11) . . ?
C7 Os3 O9 99.62(14) . . ?
C7 Os3 C8 127.09(15) . . ?
C8 Os3 Os1 49.49(10) . . ?
C8 Os3 Os2 49.79(10) . . ?
C9 P1 Os1 117.22(13) . . ?
C9 P1 C21 103.46(17) . . ?
C15 P1 Os1 114.15(13) . . ?
C15 P1 C9 102.88(17) . . ?
C15 P1 C21 105.06(18) . . ?
C21 P1 Os1 112.69(13) . . ?
C21 P2 Os2 111.34(13) . . ?
C22 P2 Os2 115.39(14) . . ?
C22 P2 C21 105.25(18) . . ?
C22 P2 C28 102.02(18) . . ?
C28 P2 Os2 116.56(15) . . ?
C28 P2 C21 105.05(19) . . ?
Os1 O9 Os2 83.33(10) . . ?
Os3 O9 Os1 83.15(10) . . ?
Os3 O9 Os2 82.74(9) . . ?
O1 C1 Os1 177.1(3) . . ?
O2 C2 Os1 178.9(3) . . ?
O3 C3 Os2 176.8(4) . . ?
O4 C4 Os2 179.0(4) . . ?
O5 C5 Os3 178.4(4) . . ?
O6 C6 Os3 177.2(4) . . ?
O7 C7 Os3 179.4(4) . . ?
Os1 C8 Os2 80.63(14) . . ?
Os1 C8 Os3 78.18(13) . . ?
Os2 C8 Os3 77.71(12) . . ?
O8 C8 Os1 133.8(3) . . ?
O8 C8 Os2 134.0(3) . . ?
O8 C8 Os3 130.4(3) . . ?
C10 C9 P1 121.1(3) . . ?
C10 C9 C14 119.3(4) . . ?
C14 C9 P1 119.5(3) . . ?
C9 C10 H10 120.0 . . ?
C9 C10 C11 119.9(4) . . ?
C11 C10 H10 120.0 . . ?
C10 C11 H11 119.7 . . ?
C12 C11 C10 120.5(4) . . ?
C12 C11 H11 119.7 . . ?
C11 C12 H12 120.2 . . ?
C11 C12 C13 119.6(4) . . ?
C13 C12 H12 120.2 . . ?
C12 C13 H13 119.7 . . ?
C14 C13 C12 120.6(4) . . ?
C14 C13 H13 119.7 . . ?
C9 C14 H14 120.0 . . ?
C13 C14 C9 120.0(4) . . ?
C13 C14 H14 120.0 . . ?
C16 C15 P1 117.4(3) . . ?
C16 C15 C20 119.3(4) . . ?
C20 C15 P1 122.9(3) . . ?
C15 C16 H16 119.7 . . ?
C17 C16 C15 120.6(4) . . ?
C17 C16 H16 119.7 . . ?
C16 C17 H17 120.2 . . ?
C18 C17 C16 119.5(5) . . ?
C18 C17 H17 120.2 . . ?
C17 C18 H18 119.9 . . ?
C19 C18 C17 120.1(4) . . ?
C19 C18 H18 119.9 . . ?
C18 C19 H19 119.6 . . ?
C20 C19 C18 120.9(4) . . ?
C20 C19 H19 119.6 . . ?
C15 C20 H20 120.2 . . ?
C19 C20 C15 119.6(4) . . ?
C19 C20 H20 120.2 . . ?
P1 C21 H21A 109.7 . . ?
P1 C21 H21B 109.7 . . ?
P2 C21 P1 109.74(19) . . ?
P2 C21 H21A 109.7 . . ?
P2 C21 H21B 109.7 . . ?
H21A C21 H21B 108.2 . . ?
C23 C22 P2 122.0(3) . . ?
C23 C22 C27 118.5(4) . . ?
C27 C22 P2 119.5(3) . . ?
C22 C23 H23 119.5 . . ?
C22 C23 C24 121.0(4) . . ?
C24 C23 H23 119.5 . . ?
C23 C24 H24 120.0 . . ?
C25 C24 C23 119.9(4) . . ?
C25 C24 H24 120.0 . . ?
C24 C25 H25 120.0 . . ?
C26 C25 C24 120.0(4) . . ?
C26 C25 H25 120.0 . . ?
C25 C26 H26 120.0 . . ?
C25 C26 C27 120.1(5) . . ?
C27 C26 H26 120.0 . . ?
C22 C27 C26 120.4(4) . . ?
C22 C27 H27 119.8 . . ?
C26 C27 H27 119.8 . . ?
C29 C28 P2 123.8(3) . . ?
C29 C28 C33 119.0(4) . . ?
C33 C28 P2 117.2(3) . . ?
C28 C29 H29 119.9 . . ?
C28 C29 C30 120.2(4) . . ?
C30 C29 H29 119.9 . . ?
C29 C30 H30 119.8 . . ?
C31 C30 C29 120.3(5) . . ?
C31 C30 H30 119.8 . . ?
C30 C31 H31 120.2 . . ?
C30 C31 C32 119.7(4) . . ?
C32 C31 H31 120.2 . . ?
C31 C32 H32 119.8 . . ?
C31 C32 C33 120.5(5) . . ?
C33 C32 H32 119.8 . . ?
C28 C33 H33 119.9 . . ?
C32 C33 C28 120.2(4) . . ?
C32 C33 H33 119.9 . . ?

loop_
_geom_bond_atom_site_label_1
_geom_bond_atom_site_label_2
_geom_bond_distance
_geom_bond_site_symmetry_2
_geom_bond_publ_flag
Os1 Os2 2.7754(11) . ?
Os1 Os3 2.7583(11) . ?
Os1 P1 2.3301(13) . ?
Os1 O9 2.087(3) . ?
Os1 C1 1.887(4) . ?
Os1 C2 1.911(4) . ?
Os1 C8 2.143(4) . ?
Os2 Os3 2.7472(8) . ?
Os2 P2 2.3233(13) . ?
Os2 O9 2.088(3) . ?
Os2 C3 1.888(4) . ?
Os2 C4 1.905(4) . ?
Os2 C8 2.147(4) . ?
Os3 O9 2.069(3) . ?
Os3 C5 1.917(4) . ?
Os3 C6 1.891(4) . ?
Os3 C7 1.921(4) . ?
Os3 C8 2.231(4) . ?
P1 C9 1.821(4) . ?
P1 C15 1.817(4) . ?
P1 C21 1.838(4) . ?
P2 C21 1.835(4) . ?
P2 C22 1.813(4) . ?
P2 C28 1.817(4) . ?
O1 C1 1.144(5) . ?
O2 C2 1.143(5) . ?
O3 C3 1.142(5) . ?
O4 C4 1.145(5) . ?
O5 C5 1.135(5) . ?
O6 C6 1.137(5) . ?
O7 C7 1.135(5) . ?
O8 C8 1.188(5) . ?
C9 C10 1.382(5) . ?
C9 C14 1.399(5) . ?
C10 H10 0.9500 . ?
C10 C11 1.393(6) . ?
C11 H11 0.9500 . ?
C11 C12 1.372(7) . ?
C12 H12 0.9500 . ?
C12 C13 1.385(7) . ?
C13 H13 0.9500 . ?
C13 C14 1.375(6) . ?
C14 H14 0.9500 . ?
C15 C16 1.393(6) . ?
C15 C20 1.400(6) . ?
C16 H16 0.9500 . ?
C16 C17 1.389(6) . ?
C17 H17 0.9500 . ?
C17 C18 1.384(7) . ?
C18 H18 0.9500 . ?
C18 C19 1.383(7) . ?
C19 H19 0.9500 . ?
C19 C20 1.380(6) . ?
C20 H20 0.9500 . ?
C21 H21A 0.9900 . ?
C21 H21B 0.9900 . ?
C22 C23 1.382(6) . ?
C22 C27 1.395(6) . ?
C23 H23 0.9500 . ?
C23 C24 1.390(6) . ?
C24 H24 0.9500 . ?
C24 C25 1.385(7) . ?
C25 H25 0.9500 . ?
C25 C26 1.371(7) . ?
C26 H26 0.9500 . ?
C26 C27 1.398(7) . ?
C27 H27 0.9500 . ?
C28 C29 1.383(6) . ?
C28 C33 1.396(6) . ?
C29 H29 0.9500 . ?
C29 C30 1.397(7) . ?
C30 H30 0.9500 . ?
C30 C31 1.377(7) . ?
C31 H31 0.9500 . ?
C31 C32 1.379(7) . ?
C32 H32 0.9500 . ?
C32 C33 1.386(6) . ?
C33 H33 0.9500 . ?
